data_7037028
loop_
_publ_author_name
'Fiorini, Valentina'
'Ranieri, Anna Maria'
'Muzzioli, Sara'
'Magee, Karen D. M.'
'Zacchini, Stefano'
'Akabar, Nurshadrina'
'Stefan, Alessandra'
'Ogden, Mark I.'
'Massi, Massimiliano'
'Stagni, Stefano'

_publ_section_title
;
 Targeting divalent metal cations with Re(i) tetrazolato complexes.
;
_journal_issue 47
_journal_name_full 'Dalton transactions (Cambridge, England : 2003)'
_journal_page_first 20597
_journal_page_last 20608
_journal_paper_doi 10.1039/c5dt03690a
_journal_volume 44
_journal_year 2015
_chemical_formula_sum 'C25.5 H15 Cl N7 O3 Re'
_chemical_formula_weight 689.10
_chemical_name_systematic
; 
 ? 
;
_space_group_IT_number 19
_symmetry_cell_setting orthorhombic
_symmetry_space_group_name_Hall 'P 2ac 2ab'
_symmetry_space_group_name_H-M 'P 21 21 21'
_atom_sites_solution_hydrogens geom
_atom_sites_solution_primary direct
_atom_sites_solution_secondary difmap
_audit_creation_method SHELXL-97
_audit_update_record
;
2015-09-03 deposited with the CCDC.
2015-10-30 downloaded from the CCDC.
;
_cell_angle_alpha 90.00
_cell_angle_beta 90.00
_cell_angle_gamma 90.00
_cell_formula_units_Z 8
_cell_length_a 9.9769(7)
_cell_length_b 21.4246(15)
_cell_length_c 22.3643(14)
_cell_measurement_reflns_used 9912
_cell_measurement_temperature 100(2)
_cell_measurement_theta_max 28.834
_cell_measurement_theta_min 2.235
_cell_volume 4780.4(6)
_computing_cell_refinement 'APEX2 (Bruker AXS, 2006)'
_computing_data_collection 'APEX2 (Bruker AXS, 2006)'
_computing_data_reduction 'SAINT (Bruker AXS, 2004)'
_computing_molecular_graphics 'ORTEPII (Johnson, 1996)'
_computing_publication_material 'XCIF (Bruker AXS, 2001)'
_computing_structure_refinement 'SHELXL-97 (Sheldrick, 1997)'
_computing_structure_solution 'SHELXS-97 (Sheldrick, 1990)'
_diffrn_ambient_temperature 100(2)
_diffrn_measured_fraction_theta_full 1.000
_diffrn_measured_fraction_theta_max 1.000
_diffrn_measurement_device_type 'CCD area detector'
_diffrn_measurement_method 'phi and omega scans'
_diffrn_radiation_monochromator graphite
_diffrn_radiation_source 'fine-focus sealed tube'
_diffrn_radiation_type MoK\a
_diffrn_radiation_wavelength 0.71073
_diffrn_reflns_av_R_equivalents 0.0735
_diffrn_reflns_av_unetI/netI 0.0580
_diffrn_reflns_limit_h_max 12
_diffrn_reflns_limit_h_min -12
_diffrn_reflns_limit_k_max 27
_diffrn_reflns_limit_k_min -27
_diffrn_reflns_limit_l_max 28
_diffrn_reflns_limit_l_min -28
_diffrn_reflns_number 61366
_diffrn_reflns_theta_full 27.00
_diffrn_reflns_theta_max 27.00
_diffrn_reflns_theta_min 1.32
_exptl_absorpt_coefficient_mu 5.241
_exptl_absorpt_correction_T_max 0.5720
_exptl_absorpt_correction_T_min 0.4359
_exptl_absorpt_process_details
; 
 Data were corrected for Lorentz polarization and absorption
 effects (empirical absorption correction SADABS).
 R(int) =  0.1282 (selected reflections only, before parameter refinement)
 R(int) =  0.0816 (selected reflections only, after parameter refinement)
;
_exptl_crystal_colour yellow
_exptl_crystal_density_diffrn 1.915
_exptl_crystal_density_method 'not measured'
_exptl_crystal_description needle
_exptl_crystal_F_000 2664
_exptl_crystal_size_max 0.19
_exptl_crystal_size_mid 0.13
_exptl_crystal_size_min 0.12
_refine_diff_density_max 1.404
_refine_diff_density_min -1.266
_refine_diff_density_rms 0.140
_refine_ls_abs_structure_details 'Flack H D (1983), Acta Cryst. A39, 876-881'
_refine_ls_abs_structure_Flack -0.008(5)
_refine_ls_extinction_method none
_refine_ls_goodness_of_fit_ref 1.024
_refine_ls_hydrogen_treatment constr
_refine_ls_matrix_type full
_refine_ls_number_parameters 676
_refine_ls_number_reflns 10436
_refine_ls_number_restraints 12
_refine_ls_restrained_S_all 1.023
_refine_ls_R_factor_all 0.0420
_refine_ls_R_factor_gt 0.0301
_refine_ls_shift/su_max 0.003
_refine_ls_shift/su_mean 0.000
_refine_ls_structure_factor_coef Fsqd
_refine_ls_weighting_details 'calc w=1/[\s^2^(Fo^2^)+(0.0108P)^2^+0.1626P] where P=(Fo^2^+2Fc^2^)/3'
_refine_ls_weighting_scheme calc
_refine_ls_wR_factor_gt 0.0532
_refine_ls_wR_factor_ref 0.0574
_reflns_number_gt 9026
_reflns_number_total 10436
_reflns_threshold_expression >2sigma(I)
_cod_data_source_file c5dt03690a2.cif
_cod_data_source_block RephenQTZ
_cod_depositor_comments
;
The following automatic conversions were performed:

'_symmetry_cell_setting' value 'Orthorhombic' changed to
'orthorhombic' according to
/usr/data/users/saulius/crontab/automatic-downloads/rss-feeds/RSC/lib/dictionaries/cif_core.dic
dictionary named 'cif_core.dic' version 2.4.2 from 2011-04-26.

Automatic conversion script
Id: cif_fix_values 3271 2015-04-21 07:52:19Z andrius 

 Adding full bibliography for 7037026--7037030.cif.
;
_cod_original_sg_symbol_H-M P2(1)2(1)2(1)
_cod_original_formula_sum 'C25.50 H15 Cl N7 O3 Re'
_cod_database_code 7037028

loop_
_symmetry_equiv_pos_as_xyz
'x, y, z'
'-x+1/2, -y, z+1/2'
'-x, y+1/2, -z+1/2'
'x+1/2, -y+1/2, -z'

loop_
_atom_site_label
_atom_site_type_symbol
_atom_site_fract_x
_atom_site_fract_y
_atom_site_fract_z
_atom_site_U_iso_or_equiv
_atom_site_adp_type
_atom_site_occupancy
_atom_site_symmetry_multiplicity
_atom_site_calc_flag
_atom_site_refinement_flags
Re1 Re 0.21052(2) 0.511327(9) 0.924062(8) 0.01505(5) Uani 1 1 d .
C3 C 0.3078(5) 0.4343(3) 0.9134(2) 0.0194(12) Uani 1 1 d .
C2 C 0.0432(6) 0.4676(3) 0.9170(2) 0.0224(13) Uani 1 1 d U
C1 C 0.2159(6) 0.5235(2) 0.8391(2) 0.0204(11) Uani 1 1 d .
O3 O 0.3665(4) 0.38818(18) 0.90661(16) 0.0240(9) Uani 1 1 d .
O2 O -0.0611(4) 0.44299(18) 0.91506(17) 0.0263(10) Uani 1 1 d .
O1 O 0.2252(4) 0.53028(18) 0.78781(14) 0.0295(10) Uani 1 1 d .
N6 N 0.2229(5) 0.50649(19) 1.02137(16) 0.0157(9) Uani 1 1 d .
N7 N 0.3816(4) 0.5688(2) 0.94607(17) 0.0146(10) Uani 1 1 d .
N1 N 0.0647(5) 0.6371(2) 0.89333(18) 0.0157(10) Uani 1 1 d .
N2 N 0.1068(5) 0.5989(2) 0.93744(18) 0.0181(11) Uani 1 1 d .
N3 N 0.0576(5) 0.6165(2) 0.99002(19) 0.0212(11) Uani 1 1 d .
N4 N -0.0190(5) 0.6667(2) 0.98185(19) 0.0195(11) Uani 1 1 d .
N5 N -0.0964(5) 0.7276(2) 0.83439(18) 0.0195(11) Uani 1 1 d .
C14 C 0.1455(6) 0.4732(2) 1.0577(2) 0.0193(12) Uani 1 1 d .
H14 H 0.0791 0.4469 1.0407 0.023 Uiso 1 1 calc R
C15 C 0.1577(6) 0.4755(3) 1.1199(2) 0.0227(13) Uani 1 1 d .
H15 H 0.1005 0.4510 1.1444 0.027 Uiso 1 1 calc R
C16 C 0.2534(5) 0.5137(3) 1.1454(2) 0.0223(14) Uani 1 1 d .
H16 H 0.2617 0.5163 1.1876 0.027 Uiso 1 1 calc R
C17 C 0.3387(5) 0.5487(2) 1.1078(2) 0.0173(12) Uani 1 1 d .
C18 C 0.3192(5) 0.5435(2) 1.0459(2) 0.0145(12) Uani 1 1 d .
C19 C 0.4031(5) 0.5778(2) 1.0061(2) 0.0128(11) Uani 1 1 d .
C20 C 0.5046(6) 0.6171(3) 1.0282(2) 0.0176(13) Uani 1 1 d .
C21 C 0.5820(6) 0.6504(3) 0.9864(2) 0.0221(14) Uani 1 1 d .
H21 H 0.6507 0.6779 0.9996 0.027 Uiso 1 1 calc R
C22 C 0.5573(6) 0.6429(2) 0.9266(2) 0.0198(13) Uani 1 1 d .
H22 H 0.6077 0.6658 0.8980 0.024 Uiso 1 1 calc R
C23 C 0.4576(5) 0.6016(3) 0.9080(2) 0.0181(13) Uani 1 1 d .
H23 H 0.4430 0.5964 0.8663 0.022 Uiso 1 1 calc R
C24 C 0.5199(6) 0.6216(3) 1.0918(2) 0.0209(13) Uani 1 1 d .
H24 H 0.5873 0.6482 1.1077 0.025 Uiso 1 1 calc R
C25 C 0.4423(6) 0.5895(3) 1.1293(2) 0.0211(14) Uani 1 1 d .
H25 H 0.4557 0.5938 1.1711 0.025 Uiso 1 1 calc R
C4 C -0.0124(5) 0.6781(2) 0.9222(2) 0.0155(11) Uani 1 1 d .
C5 C -0.1001(5) 0.7245(2) 0.8939(2) 0.0155(12) Uani 1 1 d .
C6 C -0.1897(5) 0.7599(2) 0.9292(2) 0.0178(12) Uani 1 1 d .
H6 H -0.1854 0.7578 0.9715 0.021 Uiso 1 1 calc R
C7 C -0.2827(7) 0.7971(2) 0.9019(2) 0.0215(12) Uani 1 1 d .
H7 H -0.3449 0.8203 0.9251 0.026 Uiso 1 1 calc R
C8 C -0.2852(7) 0.8006(2) 0.8389(2) 0.0214(12) Uani 1 1 d .
C9 C -0.3789(6) 0.8375(3) 0.8073(3) 0.0260(14) Uani 1 1 d .
H9 H -0.4442 0.8609 0.8286 0.031 Uiso 1 1 calc R
C10 C -0.3759(6) 0.8396(3) 0.7466(3) 0.0281(14) Uani 1 1 d .
H10 H -0.4389 0.8647 0.7256 0.034 Uiso 1 1 calc R
C11 C -0.2805(7) 0.8051(3) 0.7147(2) 0.0325(15) Uani 1 1 d .
H11 H -0.2802 0.8068 0.6722 0.039 Uiso 1 1 calc R
C12 C -0.1878(6) 0.7689(3) 0.7435(2) 0.0261(14) Uani 1 1 d .
H12 H -0.1234 0.7459 0.7213 0.031 Uiso 1 1 calc R
C13 C -0.1884(6) 0.7658(3) 0.8068(2) 0.0209(14) Uani 1 1 d .
Re2 Re 0.71646(2) 0.469746(9) 0.256457(8) 0.01620(5) Uani 1 1 d .
C31 C 0.5947(6) 0.5370(3) 0.2734(2) 0.0234(14) Uani 1 1 d U
C32 C 0.8604(7) 0.5174(3) 0.2905(2) 0.0281(15) Uani 1 1 d .
C33 C 0.6950(6) 0.4412(2) 0.3375(2) 0.0180(12) Uani 1 1 d .
O31 O 0.5204(5) 0.5778(2) 0.28222(17) 0.0336(12) Uani 1 1 d .
O32 O 0.9464(5) 0.5444(2) 0.3132(2) 0.0491(15) Uani 1 1 d .
O33 O 0.6907(4) 0.42801(17) 0.38709(15) 0.0255(10) Uani 1 1 d .
N11 N 0.5655(4) 0.4144(2) 0.20997(18) 0.0136(10) Uani 1 1 d .
N12 N 0.7404(4) 0.4960(2) 0.16278(17) 0.0168(10) Uani 1 1 d .
N13 N 0.8766(5) 0.3746(2) 0.17744(18) 0.0182(11) Uani 1 1 d .
N14 N 0.8524(5) 0.3942(2) 0.23356(18) 0.0194(11) Uani 1 1 d .
N15 N 0.9300(5) 0.3653(2) 0.27241(19) 0.0256(12) Uani 1 1 d .
N16 N 1.0060(5) 0.3248(2) 0.2419(2) 0.0277(12) Uani 1 1 d .
N17 N 1.0188(5) 0.3206(2) 0.0805(2) 0.0217(11) Uani 1 1 d .
C34 C 0.4776(5) 0.3748(3) 0.2331(2) 0.0170(12) Uani 1 1 d .
H34 H 0.4773 0.3691 0.2752 0.020 Uiso 1 1 calc R
C35 C 0.3847(6) 0.3408(3) 0.1988(2) 0.0234(14) Uani 1 1 d .
H35 H 0.3229 0.3134 0.2177 0.028 Uiso 1 1 calc R
C36 C 0.3844(6) 0.3477(3) 0.1376(2) 0.0238(14) Uani 1 1 d .
H36 H 0.3233 0.3250 0.1134 0.029 Uiso 1 1 calc R
C37 C 0.4768(6) 0.3894(3) 0.1119(2) 0.0196(13) Uani 1 1 d .
C38 C 0.5637(6) 0.4213(3) 0.1482(2) 0.0153(12) Uani 1 1 d .
C39 C 0.6590(5) 0.4648(3) 0.1239(2) 0.0177(12) Uani 1 1 d .
C40 C 0.6650(5) 0.4738(3) 0.0616(2) 0.0185(12) Uani 1 1 d .
C41 C 0.7617(5) 0.5162(3) 0.0401(2) 0.0230(14) Uani 1 1 d .
H41 H 0.7711 0.5229 -0.0017 0.028 Uiso 1 1 calc R
C42 C 0.8414(6) 0.5474(3) 0.0792(2) 0.0266(14) Uani 1 1 d .
H42 H 0.9061 0.5764 0.0651 0.032 Uiso 1 1 calc R
C43 C 0.8271(5) 0.5363(3) 0.1408(2) 0.0181(12) Uani 1 1 d .
H43 H 0.8823 0.5589 0.1678 0.022 Uiso 1 1 calc R
C44 C 0.4833(6) 0.3994(3) 0.0478(2) 0.0221(14) Uani 1 1 d .
H44 H 0.4234 0.3776 0.0222 0.027 Uiso 1 1 calc R
C45 C 0.5743(6) 0.4397(3) 0.0240(2) 0.0234(14) Uani 1 1 d .
H45 H 0.5778 0.4453 -0.0181 0.028 Uiso 1 1 calc R
C46 C 0.9719(6) 0.3319(3) 0.1842(2) 0.0188(13) Uani 1 1 d .
C47 C 1.0350(6) 0.2967(3) 0.1349(2) 0.0206(13) Uani 1 1 d .
C48 C 1.1059(6) 0.2419(3) 0.1465(3) 0.0246(14) Uani 1 1 d .
H48 H 1.1111 0.2262 0.1862 0.029 Uiso 1 1 calc R
C49 C 1.1678(6) 0.2108(3) 0.1011(3) 0.0281(15) Uani 1 1 d .
H49 H 1.2193 0.1744 0.1090 0.034 Uiso 1 1 calc R
C50 C 1.1541(6) 0.2337(3) 0.0417(2) 0.0246(14) Uani 1 1 d .
C51 C 1.2138(7) 0.2053(3) -0.0090(3) 0.0313(14) Uani 1 1 d .
H51 H 1.2704 0.1700 -0.0040 0.038 Uiso 1 1 calc R
C52 C 1.1905(7) 0.2284(3) -0.0649(3) 0.0366(17) Uani 1 1 d .
H52 H 1.2296 0.2085 -0.0987 0.044 Uiso 1 1 calc R
C53 C 1.1094(7) 0.2813(3) -0.0731(3) 0.0348(16) Uani 1 1 d .
H53 H 1.0922 0.2964 -0.1123 0.042 Uiso 1 1 calc R
C54 C 1.0545(7) 0.3114(3) -0.0244(2) 0.0276(15) Uani 1 1 d .
H54 H 1.0016 0.3478 -0.0301 0.033 Uiso 1 1 calc R
C55 C 1.0770(6) 0.2882(3) 0.0337(2) 0.0229(14) Uani 1 1 d .
C101 C 0.7305(7) 0.2503(3) 0.6718(2) 0.0235(13) Uani 1 1 d .
H10A H 0.6618 0.2263 0.6939 0.028 Uiso 1 1 calc R
H10B H 0.8079 0.2224 0.6644 0.028 Uiso 1 1 calc R
Cl1 Cl 0.66304(15) 0.27543(7) 0.60222(6) 0.0281(4) Uani 1 1 d .
Cl2 Cl 0.78301(19) 0.31495(7) 0.71571(5) 0.0303(3) Uani 1 1 d .

loop_
_atom_site_aniso_label
_atom_site_aniso_U_11
_atom_site_aniso_U_22
_atom_site_aniso_U_33
_atom_site_aniso_U_23
_atom_site_aniso_U_13
_atom_site_aniso_U_12
Re1 0.01936(11) 0.01636(10) 0.00941(9) -0.00047(8) -0.00171(11) -0.00033(11)
C3 0.015(3) 0.034(3) 0.010(2) -0.001(2) 0.001(2) -0.003(3)
C2 0.041(4) 0.021(3) 0.005(2) 0.006(2) 0.000(2) 0.009(3)
C1 0.024(3) 0.022(3) 0.015(2) -0.004(2) -0.002(3) 0.004(3)
O3 0.032(2) 0.019(2) 0.020(2) -0.0071(17) -0.0025(19) 0.004(2)
O2 0.024(2) 0.026(2) 0.029(2) 0.0022(19) -0.004(2) -0.0062(19)
O1 0.039(2) 0.040(2) 0.0093(17) 0.0018(16) -0.0007(19) 0.001(3)
N6 0.020(2) 0.013(2) 0.0139(19) 0.0009(17) -0.001(2) -0.001(2)
N7 0.020(3) 0.015(2) 0.009(2) 0.0022(18) -0.0001(19) 0.006(2)
N1 0.019(3) 0.016(3) 0.012(2) 0.0035(19) -0.002(2) 0.000(2)
N2 0.025(3) 0.022(3) 0.008(2) 0.0012(19) -0.001(2) 0.001(2)
N3 0.025(3) 0.027(3) 0.012(2) 0.002(2) 0.002(2) 0.006(2)
N4 0.026(3) 0.020(3) 0.012(2) 0.000(2) 0.001(2) 0.001(2)
N5 0.023(3) 0.022(3) 0.014(2) 0.0051(19) 0.002(2) 0.002(2)
C14 0.025(3) 0.012(3) 0.020(3) 0.006(2) 0.006(2) 0.003(3)
C15 0.030(3) 0.020(3) 0.018(3) 0.006(2) 0.005(2) 0.006(3)
C16 0.030(4) 0.023(3) 0.013(2) 0.006(2) -0.001(2) 0.005(3)
C17 0.020(3) 0.017(3) 0.015(3) 0.003(2) -0.004(2) 0.011(2)
C18 0.016(3) 0.016(3) 0.011(2) 0.002(2) 0.000(2) 0.003(2)
C19 0.016(3) 0.015(3) 0.007(2) 0.002(2) -0.004(2) 0.002(2)
C20 0.023(3) 0.016(3) 0.014(3) -0.002(2) -0.003(2) 0.005(3)
C21 0.020(3) 0.021(3) 0.025(3) -0.002(3) -0.001(3) 0.000(3)
C22 0.022(3) 0.019(3) 0.019(3) 0.003(3) 0.006(3) 0.000(2)
C23 0.020(3) 0.019(3) 0.015(3) 0.005(2) 0.004(2) 0.005(2)
C24 0.021(3) 0.023(3) 0.018(3) -0.005(2) -0.009(3) 0.006(3)
C25 0.027(4) 0.025(4) 0.012(3) -0.002(2) -0.008(3) 0.006(3)
C4 0.022(3) 0.015(3) 0.010(2) 0.000(2) 0.004(2) -0.005(2)
C5 0.017(3) 0.016(3) 0.014(3) 0.001(2) 0.001(2) -0.005(2)
C6 0.023(3) 0.019(3) 0.011(2) -0.002(2) 0.001(2) -0.005(2)
C7 0.026(3) 0.021(3) 0.017(2) -0.004(2) 0.007(3) 0.000(3)
C8 0.026(3) 0.020(3) 0.019(3) 0.000(2) 0.003(3) 0.005(3)
C9 0.029(4) 0.019(3) 0.030(3) -0.002(3) 0.002(3) 0.007(3)
C10 0.037(4) 0.025(3) 0.022(3) 0.005(3) -0.003(3) 0.004(3)
C11 0.045(4) 0.031(3) 0.021(3) 0.007(2) 0.002(4) 0.009(4)
C12 0.031(4) 0.030(3) 0.017(3) 0.007(3) 0.005(3) 0.011(3)
C13 0.026(4) 0.022(3) 0.014(3) 0.002(2) -0.002(2) 0.001(3)
Re2 0.02001(11) 0.01723(11) 0.01136(9) 0.00035(8) 0.00009(11) -0.00197(12)
C31 0.034(4) 0.030(4) 0.007(2) 0.010(2) 0.000(2) -0.011(3)
C32 0.040(4) 0.023(4) 0.022(3) 0.008(3) 0.005(3) -0.003(3)
C33 0.015(3) 0.017(3) 0.022(3) -0.001(2) -0.001(3) -0.001(3)
O31 0.053(3) 0.027(3) 0.021(2) 0.0008(19) 0.008(2) 0.020(2)
O32 0.058(3) 0.049(3) 0.040(3) 0.010(2) -0.018(3) -0.041(3)
O33 0.037(3) 0.027(2) 0.0127(18) 0.0011(16) 0.0020(19) -0.002(2)
N11 0.016(2) 0.011(2) 0.015(2) 0.0005(19) -0.001(2) -0.002(2)
N12 0.016(2) 0.020(2) 0.014(2) 0.0017(18) 0.0023(18) -0.0002(19)
N13 0.020(3) 0.025(3) 0.010(2) 0.0027(19) 0.000(2) 0.002(2)
N14 0.023(3) 0.021(3) 0.015(2) -0.002(2) -0.006(2) 0.001(2)
N15 0.030(3) 0.031(3) 0.016(2) 0.002(2) -0.006(2) 0.007(3)
N16 0.032(3) 0.033(3) 0.018(3) -0.001(2) -0.007(2) 0.005(2)
N17 0.022(3) 0.023(3) 0.020(2) -0.001(2) 0.003(2) -0.001(2)
C34 0.017(3) 0.024(3) 0.010(3) 0.000(2) 0.001(2) 0.003(2)
C35 0.026(4) 0.017(3) 0.027(3) 0.000(3) -0.003(3) -0.007(3)
C36 0.027(4) 0.018(3) 0.027(3) -0.004(3) -0.008(3) -0.002(3)
C37 0.021(3) 0.022(3) 0.016(3) -0.002(2) -0.001(3) 0.008(3)
C38 0.016(3) 0.020(3) 0.011(2) 0.002(2) 0.004(2) 0.001(2)
C39 0.022(3) 0.015(3) 0.015(3) 0.001(2) 0.000(2) 0.005(2)
C40 0.024(3) 0.020(3) 0.011(2) 0.002(2) 0.006(2) 0.007(2)
C41 0.025(3) 0.026(3) 0.018(3) 0.006(2) 0.007(2) 0.007(3)
C42 0.029(3) 0.026(3) 0.025(3) 0.007(3) 0.006(3) 0.006(3)
C43 0.015(3) 0.021(3) 0.018(3) 0.005(2) 0.002(2) -0.002(2)
C44 0.028(4) 0.020(3) 0.018(3) -0.007(3) -0.004(3) 0.011(3)
C45 0.034(4) 0.021(3) 0.015(3) -0.003(2) -0.006(3) 0.013(3)
C46 0.017(3) 0.023(3) 0.017(3) -0.001(2) 0.001(3) -0.001(3)
C47 0.017(3) 0.020(3) 0.024(3) -0.002(3) 0.001(3) -0.001(3)
C48 0.025(3) 0.023(3) 0.026(3) 0.005(3) -0.006(3) -0.003(3)
C49 0.024(4) 0.014(3) 0.046(4) -0.008(3) -0.008(3) -0.001(3)
C50 0.026(3) 0.023(3) 0.025(3) -0.006(3) 0.005(3) -0.006(3)
C51 0.021(3) 0.029(3) 0.044(4) -0.016(3) 0.010(4) -0.005(4)
C52 0.039(4) 0.040(4) 0.030(3) -0.018(3) 0.016(3) -0.012(3)
C53 0.042(4) 0.037(4) 0.025(3) -0.004(3) 0.003(3) -0.008(3)
C54 0.037(4) 0.021(4) 0.025(3) -0.003(3) 0.003(3) -0.004(3)
C55 0.025(4) 0.021(3) 0.023(3) -0.006(3) 0.005(3) -0.006(3)
C101 0.029(4) 0.021(3) 0.020(3) 0.000(2) 0.005(3) -0.003(3)
Cl1 0.0301(9) 0.0352(9) 0.0191(7) 0.0011(6) 0.0006(6) -0.0077(7)
Cl2 0.0408(9) 0.0330(8) 0.0171(6) 0.0010(5) 0.0027(8) -0.0089(9)

loop_
_atom_type_symbol
_atom_type_description
_atom_type_scat_dispersion_real
_atom_type_scat_dispersion_imag
_atom_type_scat_source
C C 0.0033 0.0016 'International Tables Vol C Tables 4.2.6.8 and 6.1.1.4'
H H 0.0000 0.0000 'International Tables Vol C Tables 4.2.6.8 and 6.1.1.4'
N N 0.0061 0.0033 'International Tables Vol C Tables 4.2.6.8 and 6.1.1.4'
O O 0.0106 0.0060 'International Tables Vol C Tables 4.2.6.8 and 6.1.1.4'
Re Re -1.0185 7.2310 'International Tables Vol C Tables 4.2.6.8 and 6.1.1.4'
Cl Cl 0.1484 0.1585 'International Tables Vol C Tables 4.2.6.8 and 6.1.1.4'

loop_
_geom_angle_atom_site_label_1
_geom_angle_atom_site_label_2
_geom_angle_atom_site_label_3
_geom_angle
C1 Re1 C2 90.5(2)
C1 Re1 C3 88.9(2)
C2 Re1 C3 90.6(2)
C1 Re1 N7 97.2(2)
C2 Re1 N7 169.40(19)
C3 Re1 N7 96.8(2)
C1 Re1 N2 91.85(19)
C2 Re1 N2 91.1(2)
C3 Re1 N2 178.2(2)
N7 Re1 N2 81.52(17)
C1 Re1 N6 173.0(2)
C2 Re1 N6 96.20(19)
C3 Re1 N6 93.09(17)
N7 Re1 N6 75.83(16)
N2 Re1 N6 86.00(15)
O3 C3 Re1 179.5(5)
O2 C2 Re1 176.4(5)
O1 C1 Re1 176.9(5)
C14 N6 C18 118.5(4)
C14 N6 Re1 127.1(4)
C18 N6 Re1 114.4(3)
C23 N7 C19 117.4(5)
C23 N7 Re1 126.9(3)
C19 N7 Re1 115.2(3)
C4 N1 N2 103.0(4)
N3 N2 N1 111.0(4)
N3 N2 Re1 123.1(3)
N1 N2 Re1 125.1(3)
N2 N3 N4 108.7(4)
N3 N4 C4 104.6(4)
C5 N5 C13 117.3(5)
N6 C14 C15 122.7(6)
N6 C14 H14 118.7
C15 C14 H14 118.7
C16 C15 C14 119.5(5)
C16 C15 H15 120.3
C14 C15 H15 120.3
C15 C16 C17 119.1(5)
C15 C16 H16 120.5
C17 C16 H16 120.5
C18 C17 C16 117.5(5)
C18 C17 C25 118.5(5)
C16 C17 C25 124.0(5)
N6 C18 C17 122.8(5)
N6 C18 C19 117.7(4)
C17 C18 C19 119.6(5)
N7 C19 C20 122.6(5)
N7 C19 C18 116.4(5)
C20 C19 C18 120.9(4)
C21 C20 C19 117.8(5)
C21 C20 C24 124.5(5)
C19 C20 C24 117.7(5)
C22 C21 C20 119.4(6)
C22 C21 H21 120.3
C20 C21 H21 120.3
C21 C22 C23 119.6(5)
C21 C22 H22 120.2
C23 C22 H22 120.2
N7 C23 C22 123.1(5)
N7 C23 H23 118.5
C22 C23 H23 118.5
C25 C24 C20 121.8(6)
C25 C24 H24 119.1
C20 C24 H24 119.1
C24 C25 C17 121.5(5)
C24 C25 H25 119.3
C17 C25 H25 119.3
N1 C4 N4 112.7(5)
N1 C4 C5 125.5(5)
N4 C4 C5 121.1(5)
N5 C5 C6 123.3(5)
N5 C5 C4 116.6(5)
C6 C5 C4 119.9(5)
C7 C6 C5 119.6(5)
C7 C6 H6 120.2
C5 C6 H6 120.2
C6 C7 C8 119.2(5)
C6 C7 H7 120.4
C8 C7 H7 120.4
C7 C8 C9 122.7(6)
C7 C8 C13 117.8(5)
C9 C8 C13 119.5(5)
C10 C9 C8 120.2(6)
C10 C9 H9 119.9
C8 C9 H9 119.9
C9 C10 C11 120.4(6)
C9 C10 H10 119.8
C11 C10 H10 119.8
C12 C11 C10 121.2(5)
C12 C11 H11 119.4
C10 C11 H11 119.4
C11 C12 C13 119.6(5)
C11 C12 H12 120.2
C13 C12 H12 120.2
N5 C13 C8 122.8(4)
N5 C13 C12 118.2(5)
C8 C13 C12 119.0(5)
C32 Re2 C31 89.8(3)
C32 Re2 C33 83.1(2)
C31 Re2 C33 89.0(2)
C32 Re2 N14 91.3(2)
C31 Re2 N14 177.73(19)
C33 Re2 N14 93.1(2)
C32 Re2 N11 174.3(2)
C31 Re2 N11 93.7(2)
C33 Re2 N11 101.49(19)
N14 Re2 N11 85.06(16)
C32 Re2 N12 99.3(2)
C31 Re2 N12 93.74(18)
C33 Re2 N12 176.38(19)
N14 Re2 N12 84.11(16)
N11 Re2 N12 75.99(16)
O31 C31 Re2 178.4(5)
O32 C32 Re2 176.9(5)
O33 C33 Re2 173.9(5)
C34 N11 C38 116.6(4)
C34 N11 Re2 128.2(3)
C38 N11 Re2 115.2(3)
C43 N12 C39 118.3(4)
C43 N12 Re2 126.8(3)
C39 N12 Re2 114.8(3)
C46 N13 N14 103.7(4)
N15 N14 N13 111.2(4)
N15 N14 Re2 124.2(3)
N13 N14 Re2 124.4(3)
N14 N15 N16 107.6(4)
N15 N16 C46 105.8(5)
C47 N17 C55 116.7(5)
N11 C34 C35 123.7(5)
N11 C34 H34 118.2
C35 C34 H34 118.2
C36 C35 C34 119.2(5)
C36 C35 H35 120.4
C34 C35 H35 120.4
C35 C36 C37 118.3(5)
C35 C36 H36 120.9
C37 C36 H36 120.9
C38 C37 C36 119.3(5)
C38 C37 C44 118.9(6)
C36 C37 C44 121.9(6)
C37 C38 N11 123.0(5)
C37 C38 C39 121.2(5)
N11 C38 C39 115.8(5)
N12 C39 C40 122.5(5)
N12 C39 C38 118.1(4)
C40 C39 C38 119.4(5)
C41 C40 C39 117.1(5)
C41 C40 C45 124.1(5)
C39 C40 C45 118.8(5)
C42 C41 C40 119.9(5)
C42 C41 H41 120.0
C40 C41 H41 120.0
C41 C42 C43 119.2(5)
C41 C42 H42 120.4
C43 C42 H42 120.4
N12 C43 C42 122.9(5)
N12 C43 H43 118.5
C42 C43 H43 118.5
C45 C44 C37 120.6(6)
C45 C44 H44 119.7
C37 C44 H44 119.7
C44 C45 C40 121.0(5)
C44 C45 H45 119.5
C40 C45 H45 119.5
N13 C46 N16 111.6(5)
N13 C46 C47 124.9(5)
N16 C46 C47 123.5(5)
N17 C47 C48 123.7(5)
N17 C47 C46 115.8(5)
C48 C47 C46 120.5(5)
C49 C48 C47 120.1(6)
C49 C48 H48 119.9
C47 C48 H48 119.9
C48 C49 C50 119.0(6)
C48 C49 H49 120.5
C50 C49 H49 120.5
C55 C50 C51 118.9(5)
C55 C50 C49 117.1(5)
C51 C50 C49 124.0(6)
C52 C51 C50 120.4(6)
C52 C51 H51 119.8
C50 C51 H51 119.8
C51 C52 C53 120.6(6)
C51 C52 H52 119.7
C53 C52 H52 119.7
C54 C53 C52 120.3(6)
C54 C53 H53 119.9
C52 C53 H53 119.9
C53 C54 C55 120.0(6)
C53 C54 H54 120.0
C55 C54 H54 120.0
N17 C55 C54 117.0(6)
N17 C55 C50 123.3(5)
C54 C55 C50 119.6(5)
Cl2 C101 Cl1 111.1(3)
Cl2 C101 H10A 109.4
Cl1 C101 H10A 109.4
Cl2 C101 H10B 109.4
Cl1 C101 H10B 109.4
H10A C101 H10B 108.0

loop_
_geom_bond_atom_site_label_1
_geom_bond_atom_site_label_2
_geom_bond_distance
Re1 C1 1.919(5)
Re1 C2 1.921(6)
Re1 C3 1.929(6)
Re1 N7 2.161(5)
Re1 N2 2.163(5)
Re1 N6 2.182(4)
C3 O3 1.159(6)
C2 O2 1.168(6)
C1 O1 1.160(5)
N6 C14 1.329(6)
N6 C18 1.361(6)
N7 C23 1.340(6)
N7 C19 1.374(6)
N1 C4 1.333(6)
N1 N2 1.350(5)
N2 N3 1.329(6)
N3 N4 1.331(6)
N4 C4 1.358(6)
N5 C5 1.332(6)
N5 C13 1.376(7)
C14 C15 1.396(7)
C14 H14 0.9500
C15 C16 1.381(7)
C15 H15 0.9500
C16 C17 1.411(7)
C16 H16 0.9500
C17 C18 1.404(6)
C17 C25 1.437(8)
C18 C19 1.425(7)
C19 C20 1.406(7)
C20 C21 1.406(8)
C20 C24 1.434(7)
C21 C22 1.370(7)
C21 H21 0.9500
C22 C23 1.396(7)
C22 H22 0.9500
C23 H23 0.9500
C24 C25 1.332(8)
C24 H24 0.9500
C25 H25 0.9500
C4 C5 1.468(7)
C5 C6 1.413(7)
C6 C7 1.367(7)
C6 H6 0.9500
C7 C8 1.412(6)
C7 H7 0.9500
C8 C9 1.413(8)
C8 C13 1.415(8)
C9 C10 1.360(8)
C9 H9 0.9500
C10 C11 1.401(8)
C10 H10 0.9500
C11 C12 1.369(8)
C11 H11 0.9500
C12 C13 1.416(7)
C12 H12 0.9500
Re2 C32 1.919(7)
Re2 C31 1.923(7)
Re2 C33 1.926(5)
Re2 N14 2.172(5)
Re2 N11 2.180(4)
Re2 N12 2.182(4)
C31 O31 1.163(7)
C32 O32 1.152(7)
C33 O33 1.144(5)
N11 C34 1.325(7)
N11 C38 1.390(6)
N12 C43 1.317(6)
N12 C39 1.364(6)
N13 C46 1.328(7)
N13 N14 1.345(6)
N14 N15 1.319(6)
N15 N16 1.339(6)
N16 C46 1.344(7)
N17 C47 1.331(7)
N17 C55 1.382(7)
C34 C35 1.406(7)
C34 H34 0.9500
C35 C36 1.376(7)
C35 H35 0.9500
C36 C37 1.407(8)
C36 H36 0.9500
C37 C38 1.371(7)
C37 C44 1.451(7)
C38 C39 1.437(7)
C39 C40 1.409(7)
C40 C41 1.408(7)
C40 C45 1.436(8)
C41 C42 1.358(7)
C41 H41 0.9500
C42 C43 1.406(7)
C42 H42 0.9500
C43 H43 0.9500
C44 C45 1.360(8)
C44 H44 0.9500
C45 H45 0.9500
C46 C47 1.476(8)
C47 C48 1.396(8)
C48 C49 1.362(8)
C48 H48 0.9500
C49 C50 1.424(8)
C49 H49 0.9500
C50 C55 1.410(8)
C50 C51 1.418(7)
C51 C52 1.364(8)
C51 H51 0.9500
C52 C53 1.405(8)
C52 H52 0.9500
C53 C54 1.378(8)
C53 H53 0.9500
C54 C55 1.409(8)
C54 H54 0.9500
C101 Cl2 1.777(5)
C101 Cl1 1.778(5)
C101 H10A 0.9900
C101 H10B 0.9900

loop_
_geom_torsion_atom_site_label_1
_geom_torsion_atom_site_label_2
_geom_torsion_atom_site_label_3
_geom_torsion_atom_site_label_4
_geom_torsion
C1 Re1 C3 O3 17(71)
C2 Re1 C3 O3 108(71)
N7 Re1 C3 O3 -80(71)
N2 Re1 C3 O3 -97(72)
N6 Re1 C3 O3 -156(100)
C1 Re1 C2 O2 -130(8)
C3 Re1 C2 O2 141(8)
N7 Re1 C2 O2 7(8)
N2 Re1 C2 O2 -38(8)
N6 Re1 C2 O2 48(8)
C2 Re1 C1 O1 -138(9)
C3 Re1 C1 O1 -48(9)
N7 Re1 C1 O1 49(9)
N2 Re1 C1 O1 131(9)
N6 Re1 C1 O1 59(9)
C1 Re1 N6 C14 172.8(15)
C2 Re1 N6 C14 9.8(5)
C3 Re1 N6 C14 -81.1(4)
N7 Re1 N6 C14 -177.3(5)
N2 Re1 N6 C14 100.4(4)
C1 Re1 N6 C18 -5.3(18)
C2 Re1 N6 C18 -168.3(4)
C3 Re1 N6 C18 100.8(4)
N7 Re1 N6 C18 4.6(3)
N2 Re1 N6 C18 -77.7(4)
C1 Re1 N7 C23 1.3(5)
C2 Re1 N7 C23 -135.5(10)
C3 Re1 N7 C23 91.1(4)
N2 Re1 N7 C23 -89.5(4)
N6 Re1 N7 C23 -177.4(5)
C1 Re1 N7 C19 173.1(4)
C2 Re1 N7 C19 36.2(12)
C3 Re1 N7 C19 -97.2(4)
N2 Re1 N7 C19 82.3(4)
N6 Re1 N7 C19 -5.7(3)
C4 N1 N2 N3 -0.4(6)
C4 N1 N2 Re1 169.5(4)
C1 Re1 N2 N3 172.4(4)
C2 Re1 N2 N3 81.8(4)
C3 Re1 N2 N3 -74(6)
N7 Re1 N2 N3 -90.6(4)
N6 Re1 N2 N3 -14.3(4)
C1 Re1 N2 N1 3.7(5)
C2 Re1 N2 N1 -86.8(4)
C3 Re1 N2 N1 118(6)
N7 Re1 N2 N1 100.8(4)
N6 Re1 N2 N1 177.0(4)
N1 N2 N3 N4 0.4(6)
Re1 N2 N3 N4 -169.6(4)
N2 N3 N4 C4 -0.3(6)
C18 N6 C14 C15 1.0(8)
Re1 N6 C14 C15 -177.0(4)
N6 C14 C15 C16 0.1(8)
C14 C15 C16 C17 -1.2(8)
C15 C16 C17 C18 1.2(8)
C15 C16 C17 C25 -179.6(5)
C14 N6 C18 C17 -1.0(8)
Re1 N6 C18 C17 177.3(4)
C14 N6 C18 C19 178.7(5)
Re1 N6 C18 C19 -3.0(6)
C16 C17 C18 N6 -0.1(8)
C25 C17 C18 N6 -179.4(5)
C16 C17 C18 C19 -179.8(5)
C25 C17 C18 C19 0.9(8)
C23 N7 C19 C20 -3.3(7)
Re1 N7 C19 C20 -175.9(4)
C23 N7 C19 C18 178.7(4)
Re1 N7 C19 C18 6.1(6)
N6 C18 C19 N7 -2.0(7)
C17 C18 C19 N7 177.7(5)
N6 C18 C19 C20 179.9(5)
C17 C18 C19 C20 -0.4(8)
N7 C19 C20 C21 3.2(8)
C18 C19 C20 C21 -178.8(5)
N7 C19 C20 C24 -178.4(5)
C18 C19 C20 C24 -0.4(8)
C19 C20 C21 C22 -0.9(8)
C24 C20 C21 C22 -179.2(6)
C20 C21 C22 C23 -1.2(9)
C19 N7 C23 C22 1.1(8)
Re1 N7 C23 C22 172.7(4)
C21 C22 C23 N7 1.1(8)
C21 C20 C24 C25 179.0(6)
C19 C20 C24 C25 0.6(8)
C20 C24 C25 C17 -0.1(9)
C18 C17 C25 C24 -0.7(8)
C16 C17 C25 C24 -179.9(5)
N2 N1 C4 N4 0.2(6)
N2 N1 C4 C5 -170.0(5)
N3 N4 C4 N1 0.1(6)
N3 N4 C4 C5 170.8(5)
C13 N5 C5 C6 -2.3(8)
C13 N5 C5 C4 173.0(5)
N1 C4 C5 N5 -3.6(8)
N4 C4 C5 N5 -173.0(5)
N1 C4 C5 C6 171.9(5)
N4 C4 C5 C6 2.5(8)
N5 C5 C6 C7 3.5(8)
C4 C5 C6 C7 -171.7(5)
C5 C6 C7 C8 -1.5(8)
C6 C7 C8 C9 179.4(6)
C6 C7 C8 C13 -1.1(8)
C7 C8 C9 C10 179.4(6)
C13 C8 C9 C10 -0.1(9)
C8 C9 C10 C11 0.3(9)
C9 C10 C11 C12 -0.5(10)
C10 C11 C12 C13 0.4(10)
C5 N5 C13 C8 -0.5(8)
C5 N5 C13 C12 -178.8(5)
C7 C8 C13 N5 2.2(9)
C9 C8 C13 N5 -178.2(5)
C7 C8 C13 C12 -179.5(5)
C9 C8 C13 C12 0.0(9)
C11 C12 C13 N5 178.1(5)
C11 C12 C13 C8 -0.2(9)
C32 Re2 C31 O31 120(19)
C33 Re2 C31 O31 -157(19)
N14 Re2 C31 O31 2(23)
N11 Re2 C31 O31 -55(19)
N12 Re2 C31 O31 21(19)
C31 Re2 C32 O32 102(12)
C33 Re2 C32 O32 13(11)
N14 Re2 C32 O32 -80(11)
N11 Re2 C32 O32 -130(11)
N12 Re2 C32 O32 -164(11)
C32 Re2 C33 O33 7(5)
C31 Re2 C33 O33 -83(5)
N14 Re2 C33 O33 98(5)
N11 Re2 C33 O33 -177(5)
N12 Re2 C33 O33 138(4)
C32 Re2 N11 C34 147(2)
C31 Re2 N11 C34 -85.9(5)
C33 Re2 N11 C34 3.8(5)
N14 Re2 N11 C34 96.0(5)
N12 Re2 N11 C34 -178.9(5)
C32 Re2 N11 C38 -32(2)
C31 Re2 N11 C38 95.1(4)
C33 Re2 N11 C38 -175.1(4)
N14 Re2 N11 C38 -82.9(4)
N12 Re2 N11 C38 2.2(4)
C32 Re2 N12 C43 -3.4(5)
C31 Re2 N12 C43 87.0(5)
C33 Re2 N12 C43 -134(3)
N14 Re2 N12 C43 -93.8(4)
N11 Re2 N12 C43 179.9(5)
C32 Re2 N12 C39 174.0(4)
C31 Re2 N12 C39 -95.6(4)
C33 Re2 N12 C39 43(3)
N14 Re2 N12 C39 83.6(4)
N11 Re2 N12 C39 -2.7(4)
C46 N13 N14 N15 0.7(6)
C46 N13 N14 Re2 175.3(4)
C32 Re2 N14 N15 55.9(5)
C31 Re2 N14 N15 174(5)
C33 Re2 N14 N15 -27.2(5)
N11 Re2 N14 N15 -128.5(4)
N12 Re2 N14 N15 155.1(5)
C32 Re2 N14 N13 -118.0(4)
C31 Re2 N14 N13 0(6)
C33 Re2 N14 N13 158.8(4)
N11 Re2 N14 N13 57.6(4)
N12 Re2 N14 N13 -18.8(4)
N13 N14 N15 N16 -1.2(6)
Re2 N14 N15 N16 -175.8(4)
N14 N15 N16 C46 1.1(6)
C38 N11 C34 C35 -0.5(8)
Re2 N11 C34 C35 -179.4(4)
N11 C34 C35 C36 0.9(9)
C34 C35 C36 C37 -0.7(9)
C35 C36 C37 C38 0.2(8)
C35 C36 C37 C44 180.0(6)
C36 C37 C38 N11 0.2(8)
C44 C37 C38 N11 -179.6(5)
C36 C37 C38 C39 -179.3(5)
C44 C37 C38 C39 0.8(8)
C34 N11 C38 C37 -0.1(8)
Re2 N11 C38 C37 179.0(4)
C34 N11 C38 C39 179.5(5)
Re2 N11 C38 C39 -1.4(6)
C43 N12 C39 C40 0.5(8)
Re2 N12 C39 C40 -177.2(4)
C43 N12 C39 C38 -179.4(5)
Re2 N12 C39 C38 3.0(6)
C37 C38 C39 N12 178.6(5)
N11 C38 C39 N12 -1.0(7)
C37 C38 C39 C40 -1.3(8)
N11 C38 C39 C40 179.1(5)
N12 C39 C40 C41 1.2(8)
C38 C39 C40 C41 -179.0(5)
N12 C39 C40 C45 -179.1(5)
C38 C39 C40 C45 0.7(8)
C39 C40 C41 C42 -1.7(8)
C45 C40 C41 C42 178.6(5)
C40 C41 C42 C43 0.7(8)
C39 N12 C43 C42 -1.6(8)
Re2 N12 C43 C42 175.7(4)
C41 C42 C43 N12 1.0(8)
C38 C37 C44 C45 0.2(9)
C36 C37 C44 C45 -179.6(5)
C37 C44 C45 C40 -0.8(9)
C41 C40 C45 C44 180.0(5)
C39 C40 C45 C44 0.3(8)
N14 N13 C46 N16 0.0(6)
N14 N13 C46 C47 -179.1(5)
N15 N16 C46 N13 -0.7(7)
N15 N16 C46 C47 178.5(5)
C55 N17 C47 C48 -0.1(8)
C55 N17 C47 C46 -179.9(5)
N13 C46 C47 N17 17.3(9)
N16 C46 C47 N17 -161.8(6)
N13 C46 C47 C48 -162.5(6)
N16 C46 C47 C48 18.4(9)
N17 C47 C48 C49 2.5(9)
C46 C47 C48 C49 -177.7(5)
C47 C48 C49 C50 -2.6(9)
C48 C49 C50 C55 0.5(8)
C48 C49 C50 C51 180.0(6)
C55 C50 C51 C52 -3.8(9)
C49 C50 C51 C52 176.8(6)
C50 C51 C52 C53 1.3(9)
C51 C52 C53 C54 1.4(9)
C52 C53 C54 C55 -1.6(9)
C47 N17 C55 C54 176.8(5)
C47 N17 C55 C50 -2.1(8)
C53 C54 C55 N17 -179.8(6)
C53 C54 C55 C50 -0.9(9)
C51 C50 C55 N17 -177.6(5)
C49 C50 C55 N17 1.9(9)
C51 C50 C55 C54 3.6(9)
C49 C50 C55 C54 -177.0(6)
